data_2221876
loop_
_publ_author_name
'Chen, Mei-Mei'
'Gao, Yu-Xing'
'Wang, Hai-Yan'
'Han, Da-Xiong'
'Zhao, Yu-Fen'

_publ_section_title
;
 <i>N</i>-Benzyl-2-propynamide
;
_journal_coeditor_code ZL2187
_journal_issue 5
_journal_name_full 'Acta Crystallographica Section E'
_journal_page_first o1115
_journal_paper_doi 10.1107/S160053680901455X
_journal_volume 65
_journal_year 2009
_chemical_formula_iupac 'C10 H9 N O'
_chemical_formula_moiety 'C10 H9 N O'
_chemical_formula_sum 'C10 H9 N O'
_chemical_formula_weight 159.18
_chemical_name_systematic
;
<i>N</i>-benzyl-2-propynamide
;
_space_group_IT_number 14
_symmetry_cell_setting monoclinic
_symmetry_space_group_name_Hall '-P 2ybc'
_symmetry_space_group_name_H-M 'P 1 21/c 1'
_atom_sites_solution_hydrogens geom
_atom_sites_solution_primary direct
_atom_sites_solution_secondary difmap
_audit_creation_method SHELXL-97
_cell_angle_alpha 90.00
_cell_angle_beta 101.637(3)
_cell_angle_gamma 90.00
_cell_formula_units_Z 4
_cell_length_a 9.495(2)
_cell_length_b 10.703(2)
_cell_length_c 8.9120(19)
_cell_measurement_reflns_used 4373
_cell_measurement_temperature 173(2)
_cell_measurement_theta_max 28.3
_cell_measurement_theta_min 2.2
_cell_volume 887.1(3)
_computing_cell_refinement 'SAINT (Bruker, 2001)'
_computing_data_collection 'SMART (Bruker, 2001)'
_computing_data_reduction 'SAINT (Bruker, 2001)'
_computing_molecular_graphics 'ORTEP-3 for Windows (Farrugia, 1997)'
_computing_publication_material 'SHELXL97 (Sheldrick, 2008'
_computing_structure_refinement 'SHELXL97 (Sheldrick, 2008)'
_computing_structure_solution 'SHELXS97 (Sheldrick, 2008)'
_diffrn_ambient_temperature 173(2)
_diffrn_measured_fraction_theta_full 1.00
_diffrn_measured_fraction_theta_max 1.00
_diffrn_measurement_device_type 'Bruker APEX area-detector'
_diffrn_measurement_method '\f and \w'
_diffrn_radiation_monochromator graphite
_diffrn_radiation_source 'fine-focus sealed tube'
_diffrn_radiation_type MoK\a
_diffrn_radiation_wavelength 0.71073
_diffrn_reflns_av_R_equivalents 0.030
_diffrn_reflns_av_sigmaI/netI 0.028
_diffrn_reflns_limit_h_max 11
_diffrn_reflns_limit_h_min -11
_diffrn_reflns_limit_k_max 12
_diffrn_reflns_limit_k_min -12
_diffrn_reflns_limit_l_max 10
_diffrn_reflns_limit_l_min -10
_diffrn_reflns_number 5825
_diffrn_reflns_theta_full 25.00
_diffrn_reflns_theta_max 25.00
_diffrn_reflns_theta_min 2.90
_diffrn_standards_interval_count 0
_diffrn_standards_interval_time 0
_diffrn_standards_number 0
_exptl_absorpt_coefficient_mu 0.078
_exptl_absorpt_correction_T_max 1.000
_exptl_absorpt_correction_T_min 0.848
_exptl_absorpt_correction_type multi-scan
_exptl_absorpt_process_details '(SADABS; Bruker, 2001)'
_exptl_crystal_colour 'Pale yellow'
_exptl_crystal_density_diffrn 1.192
_exptl_crystal_density_method 'not measured'
_exptl_crystal_description Chunk
_exptl_crystal_F_000 336
_exptl_crystal_size_max 0.57
_exptl_crystal_size_mid 0.30
_exptl_crystal_size_min 0.30
_refine_diff_density_max 0.45
_refine_diff_density_min -0.23
_refine_ls_extinction_method none
_refine_ls_goodness_of_fit_ref 1.260
_refine_ls_hydrogen_treatment mixed
_refine_ls_matrix_type full
_refine_ls_number_parameters 113
_refine_ls_number_reflns 1550
_refine_ls_number_restraints 0
_refine_ls_restrained_S_all 1.260
_refine_ls_R_factor_all 0.071
_refine_ls_R_factor_gt 0.070
_refine_ls_shift/su_max 0.000
_refine_ls_shift/su_mean 0.000
_refine_ls_structure_factor_coef Fsqd
_refine_ls_weighting_details 'calc w=1/[\s^2^(Fo^2^)+(0.0874P)^2^+1.0844P] where P=(Fo^2^+2Fc^2^)/3'
_refine_ls_weighting_scheme calc
_refine_ls_wR_factor_gt 0.220
_refine_ls_wR_factor_ref 0.221
_reflns_number_gt 1510
_reflns_number_total 1550
_reflns_threshold_expression I>2\s(I)
_cod_data_source_file zl2187.cif
_cod_data_source_block I
_cod_depositor_comments
;
The following automatic conversions were performed:
'_symmetry_cell_setting' value 'Monoclinic' changed to 'monoclinic'
according to '/home/saulius/struct/CIF-dictionaries/cif_core.dic'
dictionary named 'cif_core.dic' version 2.4.1 from
2010-06-29.

'_exptl_absorpt_correction_type' value 'Multi-scan' changed
to 'multi-scan' according to
'/home/saulius/struct/CIF-dictionaries/cif_core.dic' dictionary named
'cif_core.dic' version 2.4.1 from 2010-06-29.

Automatic conversion script
Id: cif_fix_enum 1527 2010-12-29 10:47:43Z saulius 

The following automatic conversions were performed:

'_symmetry_cell_setting' value 'Monoclinic' changed to 'monoclinic'
according to /home/saulius/struct/CIF-dictionaries/cif_core.dic
dictionary named 'cif_core.dic' version 2.4.1 from
2010-06-29.

'_exptl_absorpt_correction_type' value 'Multi-scan'
changed to 'multi-scan' according to
/home/saulius/struct/CIF-dictionaries/cif_core.dic dictionary named
'cif_core.dic' version 2.4.1 from 2010-06-29.

Automatic conversion script
Id: cif_fix_values 1715 2011-07-08 13:25:40Z adriana 
;
_cod_original_sg_symbol_H-M 'P 21/c'
_cod_database_code 2221876
_cod_database_fobs_code 2221876

loop_
_symmetry_equiv_pos_as_xyz
'x, y, z'
'-x, y+1/2, -z+1/2'
'-x, -y, -z'
'x, -y-1/2, z-1/2'

loop_
_atom_site_type_symbol
_atom_site_label
_atom_site_fract_x
_atom_site_fract_y
_atom_site_fract_z
_atom_site_U_iso_or_equiv
_atom_site_adp_type
_atom_site_calc_flag
_atom_site_refinement_flags
_atom_site_occupancy
_atom_site_disorder_assembly
_atom_site_disorder_group
O O1 0.8163(2) 0.3454(2) 0.1877(2) 0.0356(6) Uani d . 1 . .
N N1 0.7947(3) 0.3179(2) 0.4330(3) 0.0323(7) Uani d . 1 . .
H H1A 0.8203 0.2728 0.5166 0.039 Uiso calc R 1 . .
C C1 1.0048(4) 0.0859(3) 0.3289(4) 0.0401(8) Uani d . 1 . .
C C2 0.9317(3) 0.1756(3) 0.3242(3) 0.0317(7) Uani d . 1 . .
C C3 0.8422(3) 0.2867(3) 0.3095(3) 0.0290(7) Uani d . 1 . .
C C4 0.7008(4) 0.4254(3) 0.4350(4) 0.0365(8) Uani d . 1 . .
H H4A 0.7389 0.4971 0.3855 0.044 Uiso calc R 1 . .
H H4B 0.7015 0.4487 0.5427 0.044 Uiso calc R 1 . .
C C5 0.5485(3) 0.4009(3) 0.3545(3) 0.0323(7) Uani d . 1 . .
C C6 0.4870(4) 0.4688(3) 0.2258(4) 0.0413(8) Uani d . 1 . .
H H6A 0.5418 0.5309 0.1873 0.050 Uiso calc R 1 . .
C C7 0.3471(4) 0.4469(4) 0.1532(4) 0.0483(9) Uani d . 1 . .
H H7A 0.3058 0.4943 0.0653 0.058 Uiso calc R 1 . .
C C8 0.2665(4) 0.3569(4) 0.2069(4) 0.0466(9) Uani d . 1 . .
H H8A 0.1702 0.3415 0.1559 0.056 Uiso calc R 1 . .
C C9 0.3268(4) 0.2895(3) 0.3353(4) 0.0464(9) Uani d . 1 . .
H H9A 0.2715 0.2277 0.3736 0.056 Uiso calc R 1 . .
C C10 0.4673(4) 0.3113(3) 0.4089(4) 0.0411(8) Uani d . 1 . .
H H10A 0.5081 0.2643 0.4974 0.049 Uiso calc R 1 . .
H H1 1.061(4) 0.014(4) 0.328(4) 0.050(11) Uiso d . 1 . .

loop_
_atom_site_aniso_label
_atom_site_aniso_U_11
_atom_site_aniso_U_22
_atom_site_aniso_U_33
_atom_site_aniso_U_12
_atom_site_aniso_U_13
_atom_site_aniso_U_23
O1 0.0461(13) 0.0335(12) 0.0286(12) -0.0005(10) 0.0112(9) 0.0028(9)
N1 0.0378(14) 0.0352(14) 0.0246(13) 0.0058(11) 0.0076(10) 0.0010(10)
C1 0.0344(17) 0.0376(19) 0.049(2) 0.0016(16) 0.0091(14) -0.0036(15)
C2 0.0313(16) 0.0355(17) 0.0297(16) -0.0050(13) 0.0091(12) -0.0018(12)
C3 0.0285(15) 0.0301(15) 0.0275(15) -0.0076(12) 0.0038(11) -0.0021(12)
C4 0.0432(18) 0.0323(16) 0.0342(17) 0.0031(14) 0.0086(13) -0.0064(13)
C5 0.0406(17) 0.0284(15) 0.0292(15) 0.0061(13) 0.0104(12) -0.0050(12)
C6 0.050(2) 0.0380(18) 0.0368(18) 0.0070(15) 0.0116(15) 0.0024(14)
C7 0.051(2) 0.054(2) 0.0379(19) 0.0174(18) 0.0061(16) 0.0028(16)
C8 0.0387(18) 0.053(2) 0.046(2) 0.0078(16) 0.0040(15) -0.0089(16)
C9 0.043(2) 0.0391(19) 0.057(2) -0.0032(15) 0.0112(16) -0.0014(16)
C10 0.0459(19) 0.0358(17) 0.0412(18) 0.0040(14) 0.0080(15) 0.0049(14)

loop_
_atom_type_symbol
_atom_type_description
_atom_type_scat_dispersion_real
_atom_type_scat_dispersion_imag
_atom_type_scat_source
C C 0.0033 0.0016 'International Tables Vol C Tables 4.2.6.8 and 6.1.1.4'
H H 0.0000 0.0000 'International Tables Vol C Tables 4.2.6.8 and 6.1.1.4'
N N 0.0061 0.0033 'International Tables Vol C Tables 4.2.6.8 and 6.1.1.4'
O O 0.0106 0.0060 'International Tables Vol C Tables 4.2.6.8 and 6.1.1.4'

loop_
_geom_angle_atom_site_label_1
_geom_angle_atom_site_label_2
_geom_angle_atom_site_label_3
_geom_angle_site_symmetry_1
_geom_angle_site_symmetry_3
_geom_angle
_geom_angle_publ_flag
C3 N1 C4 . . 121.7(3) no
C3 N1 H1A . . 119.2 no
C4 N1 H1A . . 119.2 no
C2 C1 H1 . . 178(2) no
C1 C2 C3 . . 176.9(3) no
O1 C3 N1 . . 124.5(3) no
O1 C3 C2 . . 120.3(3) no
N1 C3 C2 . . 115.2(3) no
N1 C4 C5 . . 112.8(2) no
N1 C4 H4A . . 109.0 no
C5 C4 H4A . . 109.0 no
N1 C4 H4B . . 109.0 no
C5 C4 H4B . . 109.0 no
H4A C4 H4B . . 107.8 no
C10 C5 C6 . . 119.0(3) no
C10 C5 C4 . . 120.4(3) no
C6 C5 C4 . . 120.6(3) no
C7 C6 C5 . . 120.4(3) no
C7 C6 H6A . . 119.8 no
C5 C6 H6A . . 119.8 no
C8 C7 C6 . . 120.6(3) no
C8 C7 H7A . . 119.7 no
C6 C7 H7A . . 119.7 no
C7 C8 C9 . . 119.3(3) no
C7 C8 H8A . . 120.4 no
C9 C8 H8A . . 120.4 no
C8 C9 C10 . . 120.4(3) no
C8 C9 H9A . . 119.8 no
C10 C9 H9A . . 119.8 no
C5 C10 C9 . . 120.4(3) no
C5 C10 H10A . . 119.8 no
C9 C10 H10A . . 119.8 no

loop_
_geom_bond_atom_site_label_1
_geom_bond_atom_site_label_2
_geom_bond_site_symmetry_2
_geom_bond_distance
_geom_bond_publ_flag
O1 C3 . 1.235(4) no
N1 C3 . 1.314(4) no
N1 C4 . 1.458(4) no
N1 H1A . 0.8800 no
C1 C2 . 1.180(5) no
C1 H1 . 0.93(4) no
C2 C3 . 1.453(4) no
C4 C5 . 1.502(5) no
C4 H4A . 0.9900 no
C4 H4B . 0.9900 no
C5 C10 . 1.378(5) no
C5 C6 . 1.384(5) no
C6 C7 . 1.376(5) no
C6 H6A . 0.9500 no
C7 C8 . 1.374(6) no
C7 H7A . 0.9500 no
C8 C9 . 1.376(5) no
C8 H8A . 0.9500 no
C9 C10 . 1.383(5) no
C9 H9A . 0.9500 no
C10 H10A . 0.9500 no

loop_
_geom_hbond_atom_site_label_D
_geom_hbond_atom_site_label_H
_geom_hbond_atom_site_label_A
_geom_hbond_site_symmetry_A
_geom_hbond_distance_DH
_geom_hbond_distance_HA
_geom_hbond_distance_DA
_geom_hbond_angle_DHA
N1 H1A O1 4_566 0.88 1.99 2.839(3) 162.6
C1 H1 O1 2_745 0.93(4) 2.17(4) 3.105(4) 176(3)

loop_
_geom_torsion_atom_site_label_1
_geom_torsion_atom_site_label_2
_geom_torsion_atom_site_label_3
_geom_torsion_atom_site_label_4
_geom_torsion_site_symmetry_1
_geom_torsion_site_symmetry_2
_geom_torsion_site_symmetry_3
_geom_torsion_site_symmetry_4
_geom_torsion
_geom_torsion_publ_flag
C4 N1 C3 O1 . . . . 2.1(5) no
C4 N1 C3 C2 . . . . -178.4(3) no
C3 N1 C4 C5 . . . . 76.0(4) no
N1 C4 C5 C10 . . . . 63.6(4) no
N1 C4 C5 C6 . . . . -117.3(3) no
C10 C5 C6 C7 . . . . -0.2(5) no
C4 C5 C6 C7 . . . . -179.3(3) no
C5 C6 C7 C8 . . . . -0.3(5) no
C6 C7 C8 C9 . . . . 0.6(5) no
C7 C8 C9 C10 . . . . -0.5(5) no
C6 C5 C10 C9 . . . . 0.3(5) no
C4 C5 C10 C9 . . . . 179.4(3) no
C8 C9 C10 C5 . . . . 0.0(5) no

loop_
_cod_related_entry_id
_cod_related_entry_database
_cod_related_entry_code
1 ChemSpider 3528171
